data_7702829
loop_
_publ_author_name
'Hammes, Brian S.'
'Luo, Xuemei'
'Chohan, Balwant S.'
'Carrano, Mary W.'
'Carrano, Carl J.'

_publ_section_title
;
 Metal complexes of 3-carboxyethyl substituted trispyrazolylborates:
 interactions with the ester carbonyl oxygens
;
_journal_issue 17
_journal_name_full 'Journal of the Chemical Society, Dalton Transactions'
_journal_page_first 3374
_journal_paper_doi 10.1039/b204277k
_journal_year 2002
_chemical_formula_sum 'C42 H51 B2 Cu2 N12 O14'
_chemical_formula_weight 1096.65
_space_group_IT_number 152
_space_group_name_Hall 'P 31 2"'
_space_group_name_H-M_alt 'P 31 2 1'
_symmetry_cell_setting trigonal
_symmetry_space_group_name_H-M 'P 31 2 1'
_atom_sites_solution_hydrogens geom
_atom_sites_solution_primary direct
_atom_sites_solution_secondary difmap
_audit_creation_method SHELXL
_cell_angle_alpha 90.00
_cell_angle_beta 90.00
_cell_angle_gamma 120.00
_cell_formula_units_Z 6
_cell_length_a 12.020(2)
_cell_length_b 12.020(2)
_cell_length_c 57.228(11)
_cell_measurement_reflns_used 25
_cell_measurement_temperature 293(2)
_cell_measurement_theta_max 12.5
_cell_measurement_theta_min 12
_cell_volume 7161(2)
_computing_cell_refinement Nonius
_computing_data_collection Nonius
_computing_data_reduction Nonius
_computing_structure_refinement 'SHELXL-93 (Sheldrick, 1993)'
_computing_structure_solution 'SHELXS-86 (Sheldrick, 1990)'
_diffrn_ambient_temperature 293(2)
_diffrn_measurement_device 'Nonius kappa'
_diffrn_measurement_method CCD
_diffrn_radiation_monochromator graphite
_diffrn_radiation_source 'fine-focus sealed tube'
_diffrn_radiation_type MoK\a
_diffrn_radiation_wavelength 0.71073
_diffrn_reflns_av_R_equivalents 0.0557
_diffrn_reflns_av_sigmaI/netI 0.1285
_diffrn_reflns_limit_h_max 14
_diffrn_reflns_limit_h_min -14
_diffrn_reflns_limit_k_max 12
_diffrn_reflns_limit_k_min -11
_diffrn_reflns_limit_l_max 52
_diffrn_reflns_limit_l_min -68
_diffrn_reflns_number 11009
_diffrn_reflns_theta_max 26.30
_diffrn_reflns_theta_min 3.17
_diffrn_standards_decay_% none
_diffrn_standards_interval_count n/a
_diffrn_standards_interval_time n/a
_diffrn_standards_number n/a
_exptl_absorpt_coefficient_mu 0.970
_exptl_absorpt_correction_T_max 1.00
_exptl_absorpt_correction_T_min 0.84
_exptl_absorpt_correction_type multi-scan
_exptl_crystal_colour blue
_exptl_crystal_density_diffrn 1.526
_exptl_crystal_density_meas ?
_exptl_crystal_density_method n/a
_exptl_crystal_description cube
_exptl_crystal_F_000 3402
_exptl_crystal_size_max 0.2
_exptl_crystal_size_mid 0.2
_exptl_crystal_size_min 0.2
_refine_diff_density_max 0.460
_refine_diff_density_min -0.625
_refine_diff_density_rms 0.102
_refine_ls_abs_structure_details 'Flack H D (1983), Acta Cryst. A39, 876-881'
_refine_ls_abs_structure_Flack 0.03(3)
_refine_ls_extinction_coef none
_refine_ls_extinction_method none
_refine_ls_goodness_of_fit_all 1.048
_refine_ls_goodness_of_fit_obs 1.044
_refine_ls_hydrogen_treatment riding
_refine_ls_matrix_type full
_refine_ls_number_parameters 669
_refine_ls_number_reflns 6978
_refine_ls_number_restraints 6
_refine_ls_restrained_S_all 1.047
_refine_ls_restrained_S_obs 1.043
_refine_ls_R_factor_all 0.1393
_refine_ls_R_factor_obs 0.0828
_refine_ls_shift/esd_max -0.107
_refine_ls_shift/esd_mean 0.005
_refine_ls_structure_factor_coef Fsqd
_refine_ls_weighting_details 'w=1/[\s^2^(Fo^2^)+(0.0581P)^2^+34.5978P] where P=(Fo^2^+2Fc^2^)/3'
_refine_ls_weighting_scheme calc
_refine_ls_wR_factor_all 0.1803
_refine_ls_wR_factor_obs 0.1450
_reflns_number_observed 4728
_reflns_number_total 6978
_reflns_observed_criterion >2sigma(I)
_cod_data_source_file b204277k.txt
_cod_data_source_block cutpnew
_cod_depositor_comments
;
The following automatic conversions were performed:

data item '_exptl_absorpt_correction_type' value 'multiscan' was
changed to 'multi-scan' in accordance with the
/home/saulius/struct/COD-crude-data/automatic-downloads/DataCite-retrospective/RSC/depositions/lib/dictionaries/cif_core.dic
dictionary named 'cif_core.dic' version 2.4.2 last updated on
2011-04-26.

data item '_exptl_crystal_density_meas' value 'none' was changed to
'?' -- the value is perceived as not measured.

data item '_refine_ls_weighting_scheme' value 'calc
w=1/[\s^2^(Fo^2^)+(0.0581P)^2^+34.5978P] where P=(Fo^2^+2Fc^2^)/3'
was changed to 'calc'. A new data item '_refine_ls_weighting_details'
was created with the value set to
'w=1/[\s^2^(Fo^2^)+(0.0581P)^2^+34.5978P] where P=(Fo^2^+2Fc^2^)/3'.

Automatic conversion script
Id: cif_fix_values 6909 2019-04-08 15:41:33Z antanas 
;
_cod_original_cell_volume 7160.7(20)
_cod_original_sg_symbol_H-M P3(1)2(1)
_cod_database_code 7702829

loop_
_symmetry_equiv_pos_as_xyz
'x, y, z'
'-y, x-y, z+1/3'
'-x+y, -x, z+2/3'
'y, x, -z'
'x-y, -y, -z+2/3'
'-x, -x+y, -z+1/3'

loop_
_atom_site_aniso_label
_atom_site_aniso_U_11
_atom_site_aniso_U_22
_atom_site_aniso_U_33
_atom_site_aniso_U_23
_atom_site_aniso_U_13
_atom_site_aniso_U_12
Cu1 0.0235(8) 0.0306(8) 0.0366(8) 0.0009(6) 0.0016(6) 0.0127(7)
N1 0.027(5) 0.034(6) 0.038(6) 0.007(4) 0.009(4) 0.019(5)
N2 0.025(5) 0.035(6) 0.040(6) 0.004(4) 0.010(4) 0.016(5)
N3 0.009(5) 0.031(5) 0.048(6) 0.004(4) 0.004(4) 0.009(4)
N4 0.036(6) 0.031(6) 0.041(6) 0.008(4) 0.006(5) 0.018(5)
N5 0.011(5) 0.047(6) 0.045(6) -0.006(5) -0.002(4) 0.012(5)
N6 0.018(5) 0.038(6) 0.060(7) 0.004(5) 0.008(5) 0.012(5)
O1 0.069(8) 0.053(7) 0.232(15) 0.039(8) 0.020(8) 0.041(7)
O2 0.051(6) 0.036(6) 0.088(7) 0.006(5) -0.001(5) 0.018(5)
O3 0.038(5) 0.049(5) 0.058(6) 0.010(4) 0.019(4) 0.024(4)
O4 0.039(5) 0.088(7) 0.070(7) 0.029(5) 0.011(4) 0.037(5)
O5 0.054(6) 0.066(7) 0.051(6) 0.019(5) 0.005(4) 0.026(5)
O6 0.054(6) 0.073(6) 0.045(6) -0.005(5) 0.016(4) 0.025(5)
C1 0.056(9) 0.059(9) 0.070(9) 0.012(6) 0.015(7) 0.046(8)
C2 0.032(7) 0.048(8) 0.039(7) 0.002(6) 0.016(5) 0.023(6)
C3 0.050(8) 0.039(8) 0.051(8) 0.011(6) 0.011(6) 0.034(7)
C4 0.049(8) 0.034(7) 0.041(7) 0.005(5) 0.009(6) 0.031(7)
C5 0.063(11) 0.044(9) 0.074(10) 0.007(7) 0.023(8) 0.032(9)
C6 0.077(16) 0.043(12) 0.199(27) -0.012(13) -0.015(16) -0.007(13)
C7 0.228(46) 0.203(42) 0.366(66) 0.131(40) -0.115(39) -0.107(33)
C8 0.041(8) 0.071(10) 0.101(11) 0.043(8) 0.038(7) 0.039(8)
C9 0.030(7) 0.031(7) 0.059(8) 0.018(6) 0.020(6) 0.018(6)
C10 0.046(8) 0.036(7) 0.032(7) 0.012(5) 0.012(6) 0.021(6)
C11 0.020(6) 0.031(6) 0.052(8) 0.008(5) 0.004(5) 0.014(6)
C12 0.047(8) 0.051(8) 0.029(7) 0.008(6) 0.007(6) 0.031(7)
C13 0.036(9) 0.117(14) 0.129(15) 0.062(12) 0.014(9) 0.045(9)
C14 0.186(29) 0.335(47) 0.221(35) 0.000(32) 0.026(27) 0.171(33)
C15 0.052(9) 0.047(8) 0.069(9) -0.003(6) 0.001(7) 0.032(8)
C16 0.018(7) 0.021(7) 0.079(10) -0.017(6) -0.011(6) 0.005(6)
C17 0.039(8) 0.043(8) 0.049(8) -0.011(6) 0.001(6) 0.018(7)
C18 0.021(6) 0.048(8) 0.041(7) -0.007(6) -0.003(5) 0.021(6)
C19 0.042(8) 0.075(11) 0.032(7) -0.010(7) -0.008(6) 0.035(8)
C20 0.073(11) 0.120(14) 0.061(10) -0.009(9) 0.028(9) 0.045(11)
C21 0.121(22) 0.516(59) 0.115(21) 0.093(28) 0.036(16) 0.105(32)
B1 0.025(7) 0.031(8) 0.044(8) 0.001(6) 0.007(6) 0.009(6)
Cu2 0.0202(7) 0.0293(7) 0.0342(8) -0.0012(6) 0.0003(6) 0.0103(6)
N7 0.025(6) 0.042(6) 0.033(5) 0.006(4) 0.014(4) 0.021(5)
N8 0.035(6) 0.043(6) 0.036(6) -0.005(4) 0.005(4) 0.026(5)
N9 0.019(5) 0.029(6) 0.041(6) -0.001(4) 0.007(4) 0.011(4)
N10 0.022(5) 0.034(5) 0.030(5) -0.003(4) -0.006(4) 0.009(5)
N11 0.036(6) 0.027(5) 0.039(6) 0.005(4) 0.003(5) 0.010(5)
N12 0.028(6) 0.031(5) 0.038(6) 0.012(4) 0.012(4) 0.013(4)
O7 0.067(7) 0.039(6) 0.148(10) 0.012(6) 0.024(6) 0.034(6)
O8 0.035(5) 0.024(5) 0.073(6) -0.005(4) 0.009(4) 0.003(4)
O9 0.068(6) 0.050(6) 0.057(6) -0.012(4) 0.007(4) 0.034(5)
O10 0.049(5) 0.050(6) 0.041(5) 0.008(4) 0.017(4) 0.022(5)
O11 0.032(5) 0.048(5) 0.055(6) 0.012(4) -0.006(4) 0.013(5)
O12 0.061(6) 0.047(5) 0.061(6) 0.021(4) -0.014(5) 0.020(5)
O13 0.029(5) 0.029(5) 0.033(4) -0.003(4) -0.002(3) 0.015(4)
O14 0.029(5) 0.020(5) 0.043(5) -0.002(4) -0.001(4) 0.008(4)
C22 0.032(8) 0.074(10) 0.073(10) -0.009(7) 0.004(6) 0.036(8)
C23 0.035(7) 0.054(9) 0.033(7) -0.006(6) 0.006(5) 0.027(7)
C24 0.036(7) 0.040(8) 0.066(9) -0.003(6) 0.005(6) 0.028(7)
C25 0.053(8) 0.034(8) 0.036(7) 0.003(5) -0.002(6) 0.027(7)
C26 0.061(10) 0.039(8) 0.052(8) 0.006(7) 0.020(7) 0.025(8)
C27 0.055(10) 0.022(8) 0.102(13) -0.012(8) 0.000(8) -0.009(7)
C28 0.181(38) 0.146(33) 0.408(71) 0.014(40) -0.012(41) 0.015(29)
C29 0.031(7) 0.049(8) 0.052(8) -0.007(6) -0.008(6) 0.020(7)
C30 0.023(7) 0.034(7) 0.068(9) -0.013(6) -0.011(6) 0.018(6)
C31 0.029(7) 0.055(9) 0.059(9) -0.024(7) -0.014(6) 0.022(7)
C32 0.033(7) 0.032(7) 0.038(7) -0.015(5) -0.008(5) 0.021(6)
C33 0.036(7) 0.039(8) 0.035(7) -0.008(6) -0.011(5) 0.016(7)
C34 0.072(12) 0.065(11) 0.074(11) 0.013(8) 0.031(9) 0.023(10)
C35 0.342(66) 0.200(43) 0.324(59) 0.037(39) 0.234(52) 0.087(45)
C36 0.099(13) 0.152(17) 0.056(10) 0.032(10) 0.054(9) 0.071(12)
C37 0.060(9) 0.053(9) 0.039(8) 0.023(6) 0.024(6) 0.028(7)
C38 0.071(10) 0.057(9) 0.038(8) 0.019(6) 0.000(7) 0.029(8)
C39 0.052(8) 0.019(6) 0.028(7) 0.002(5) -0.003(6) 0.005(6)
C40 0.041(8) 0.023(7) 0.047(9) 0.006(6) -0.019(6) 0.006(6)
C41 0.059(10) 0.056(10) 0.106(13) 0.030(9) -0.017(9) 0.038(8)
C42 0.126(29) 0.220(45) 0.205(40) 0.025(31) 0.014(25) 0.044(29)
B2 0.018(7) 0.033(9) 0.051(9) -0.005(7) 0.000(6) -0.005(6)

loop_
_atom_site_label
_atom_site_type_symbol
_atom_site_fract_x
_atom_site_fract_y
_atom_site_fract_z
_atom_site_U_iso_or_equiv
_atom_site_thermal_displace_type
_atom_site_occupancy
_atom_site_calc_flag
_atom_site_refinement_flags
Cu1 Cu 0.48412(12) 0.91467(12) 0.08459(2) 0.0306(3) Uani 1 d .
N1 N 0.3684(8) 0.9693(8) 0.10209(14) 0.032(2) Uani 1 d .
N2 N 0.2446(8) 0.8746(8) 0.10529(14) 0.033(2) Uani 1 d .
N3 N 0.3992(7) 0.7233(8) 0.10789(15) 0.030(2) Uani 1 d .
N4 N 0.2770(9) 0.6868(8) 0.1142(2) 0.036(2) Uani 1 d .
N5 N 0.3333(8) 0.8080(9) 0.0635(2) 0.036(2) Uani 1 d .
N6 N 0.2210(8) 0.7209(9) 0.0735(2) 0.040(2) Uani 1 d .
O1 O 0.4783(10) 1.3011(10) 0.1014(2) 0.113(5) Uani 1 d .
O2 O 0.5969(9) 1.2146(8) 0.1115(2) 0.060(3) Uani 1 d .
O3 O 0.6502(7) 0.7498(7) 0.10793(14) 0.047(2) Uani 1 d .
O4 O 0.6007(8) 0.6536(9) 0.1431(2) 0.063(3) Uani 1 d .
O5 O 0.4727(8) 0.9609(9) 0.02094(14) 0.059(3) Uani 1 d .
O6 O 0.4745(8) 0.7793(9) 0.01415(14) 0.061(2) Uani 1 d .
C1 C 0.0312(11) 0.8488(11) 0.1177(2) 0.054(4) Uani 1 d .
H1A H 0.0003(11) 0.7593(11) 0.1149(2) 0.081 Uiso 1 calc R
H1B H -0.0142(11) 0.8775(11) 0.1079(2) 0.081 Uiso 1 calc R
H1C H 0.0172(11) 0.8609(11) 0.1338(2) 0.081 Uiso 1 calc R
C2 C 0.1730(11) 0.9252(12) 0.1124(2) 0.039(3) Uani 1 d .
C3 C 0.2520(11) 1.0552(11) 0.1141(2) 0.041(3) Uani 1 d .
H3A H 0.2293(11) 1.1151(11) 0.1189(2) 0.049 Uiso 1 calc R
C4 C 0.3728(11) 1.0793(11) 0.1074(2) 0.037(3) Uani 1 d .
C5 C 0.4896(15) 1.2111(13) 0.1062(2) 0.058(4) Uani 1 d .
C6 C 0.7125(23) 1.3391(21) 0.1060(6) 0.123(9) Uani 1 d .
C7 C 0.7592(42) 1.3812(41) 0.1178(9) 0.361(39) Uani 1 d .
C8 C 0.1167(11) 0.5707(13) 0.1463(2) 0.066(4) Uani 1 d .
H8A H 0.0639(11) 0.5908(13) 0.1366(2) 0.099 Uiso 1 calc R
H8B H 0.1260(11) 0.6088(13) 0.1614(2) 0.099 Uiso 1 calc R
H8C H 0.0772(11) 0.4792(13) 0.1479(2) 0.099 Uiso 1 calc R
C9 C 0.2469(10) 0.6229(10) 0.1352(2) 0.039(3) Uani 1 d .
C10 C 0.3512(11) 0.6180(10) 0.1424(2) 0.038(3) Uani 1 d .
H10A H 0.3602(11) 0.5815(10) 0.1561(2) 0.045 Uiso 1 calc R
C11 C 0.4424(10) 0.6792(10) 0.1249(2) 0.034(3) Uani 1 d .
C12 C 0.5719(11) 0.6991(11) 0.1240(2) 0.039(3) Uani 1 d .
C13 C 0.7324(13) 0.6763(18) 0.1430(3) 0.091(6) Uani 1 d .
C14 C 0.7381(29) 0.6183(37) 0.1626(6) 0.229(15) Uani 1 d .
C15 C 0.0192(11) 0.5139(11) 0.0642(2) 0.053(3) Uani 1 d .
H15A H 0.0002(11) 0.5228(11) 0.0801(2) 0.080 Uiso 1 calc R
H15B H 0.0226(11) 0.4362(11) 0.0625(2) 0.080 Uiso 1 calc R
H15C H -0.0467(11) 0.5104(11) 0.0542(2) 0.080 Uiso 1 calc R
C16 C 0.1474(10) 0.6276(10) 0.0575(2) 0.041(3) Uani 1 d .
C17 C 0.2133(11) 0.6572(11) 0.0372(2) 0.045(3) Uani 1 d .
H17A H 0.1862(11) 0.6116(11) 0.0233(2) 0.053 Uiso 1 calc R
C18 C 0.3291(10) 0.7687(11) 0.0412(2) 0.035(3) Uani 1 d .
C19 C 0.4342(12) 0.8491(15) 0.0247(2) 0.047(3) Uani 1 d .
C20 C 0.5788(14) 0.8455(16) -0.0026(2) 0.086(5) Uani 1 d .
H20A H 0.5592(14) 0.7946(16) -0.0168(2) 0.104 Uiso 1 calc R
H20B H 0.5866(14) 0.9275(16) -0.0067(2) 0.104 Uiso 1 calc R
C21 C 0.6994(24) 0.8666(35) 0.0071(4) 0.275(20) Uani 1 d .
H21A H 0.7666(24) 0.9105(35) -0.0042(4) 0.412 Uiso 1 calc R
H21B H 0.6921(24) 0.7854(35) 0.0108(4) 0.412 Uiso 1 calc R
H21C H 0.7192(24) 0.9179(35) 0.0209(4) 0.412 Uiso 1 calc R
B1 B 0.1990(12) 0.7323(13) 0.1000(2) 0.035(3) Uani 1 d .
H10B H 0.1075(12) 0.6793(13) 0.1037(2) 0.043 Uiso 1 calc R
Cu2 Cu 0.74745(11) 0.97223(12) 0.08486(2) 0.0288(3) Uani 1 d .
N7 N 0.8537(8) 0.9042(9) 0.06733(14) 0.031(2) Uani 1 d .
N8 N 0.9807(8) 0.9918(9) 0.06320(14) 0.036(2) Uani 1 d .
N9 N 0.9037(8) 1.0837(8) 0.10486(15) 0.031(2) Uani 1 d .
N10 N 1.0147(8) 1.1586(8) 0.09299(14) 0.031(2) Uani 1 d .
N11 N 0.8368(9) 1.1592(8) 0.0603(2) 0.037(2) Uani 1 d .
N12 N 0.9516(9) 1.1795(8) 0.0522(2) 0.034(2) Uani 1 d .
O7 O 0.7268(9) 0.5666(9) 0.0673(2) 0.081(3) Uani 1 d .
O8 O 0.6164(8) 0.6660(7) 0.06017(14) 0.049(2) Uani 1 d .
O9 O 0.7992(8) 1.1754(8) 0.15391(14) 0.056(2) Uani 1 d .
O10 O 0.7555(7) 0.9746(8) 0.14859(12) 0.047(2) Uani 1 d .
O11 O 0.5938(8) 1.1500(8) 0.06342(14) 0.048(2) Uani 1 d .
O12 O 0.6428(8) 1.2552(7) 0.02886(14) 0.059(3) Uani 1 d .
O13 O 0.6322(7) 1.0000(8) 0.10461(12) 0.030(2) Uani 1 d .
O14 O 0.6004(7) 0.8930(8) 0.06451(12) 0.033(2) Uani 1 d .
C22 C 1.1848(11) 1.0043(12) 0.0500(2) 0.055(4) Uani 1 d .
H22A H 1.2185(11) 1.0949(12) 0.0520(2) 0.083 Uiso 1 calc R
H22B H 1.1971(11) 0.9872(12) 0.0341(2) 0.083 Uiso 1 calc R
H22C H 1.2289(11) 0.9761(12) 0.0602(2) 0.083 Uiso 1 calc R
C23 C 1.0432(11) 0.9332(12) 0.0556(2) 0.038(3) Uani 1 d .
C24 C 0.9607(11) 0.8046(11) 0.0550(2) 0.043(3) Uani 1 d .
H24A H 0.9785(11) 0.7407(11) 0.0506(2) 0.052 Uiso 1 calc R
C25 C 0.8419(12) 0.7893(12) 0.0623(2) 0.039(3) Uani 1 d .
C26 C 0.7219(14) 0.6625(13) 0.0646(2) 0.050(3) Uani 1 d .
C27 C 0.4995(14) 0.5479(13) 0.0649(3) 0.072(5) Uani 1 d D
C28 C 0.4413(37) 0.5116(35) 0.0439(5) 0.274(26) Uani 0.86(4) d PD
C28' C 0.4263(139) 0.6008(152) 0.0698(29) 0.150 Uiso 0.14(4) d PD
C29 C 1.2270(10) 1.3611(11) 0.0979(2) 0.044(3) Uani 1 d .
H29A H 1.2406(10) 1.3396(11) 0.0824(2) 0.066 Uiso 1 calc R
H29B H 1.2932(10) 1.3669(11) 0.1081(2) 0.066 Uiso 1 calc R
H29C H 1.2295(10) 1.4422(11) 0.0976(2) 0.066 Uiso 1 calc R
C30 C 1.0991(11) 1.2595(11) 0.1067(2) 0.040(3) Uani 1 d .
C31 C 1.0385(11) 1.2490(12) 0.1276(2) 0.047(3) Uani 1 d .
H31A H 1.0715(11) 1.3038(12) 0.1404(2) 0.057 Uiso 1 calc R
C32 C 0.9194(10) 1.1414(10) 0.1258(2) 0.032(3) Uani 1 d .
C33 C 0.8160(11) 1.0972(12) 0.1438(2) 0.038(3) Uani 1 d .
C34 C 0.6521(16) 0.9331(17) 0.1658(3) 0.075(5) Uani 1 d D
C35 C 0.5558(29) 0.9496(40) 0.1581(6) 0.310(34) Uani 0.85(3) d PD
C35' C 0.6261(144) 0.8125(58) 0.1706(25) 0.150 Uiso 0.15(3) d PD
C36 C 1.0944(15) 1.2626(17) 0.0172(2) 0.099(6) Uani 1 d .
H36A H 1.1469(15) 1.2407(17) 0.0266(2) 0.149 Uiso 1 calc R
H36B H 1.1406(15) 1.3530(17) 0.0139(2) 0.149 Uiso 1 calc R
H36C H 1.0731(15) 1.2152(17) 0.0029(2) 0.149 Uiso 1 calc R
C37 C 0.9733(13) 1.2297(12) 0.0303(2) 0.051(3) Uani 1 d .
C38 C 0.8701(13) 1.2430(12) 0.0240(2) 0.057(4) Uani 1 d .
H38A H 0.8580(13) 1.2758(12) 0.0101(2) 0.068 Uiso 1 calc R
C39 C 0.7881(11) 1.1967(10) 0.0431(2) 0.039(3) Uani 1 d .
C40 C 0.6659(12) 1.1956(10) 0.0469(2) 0.042(3) Uani 1 d .
C41 C 0.5236(14) 1.2608(14) 0.0328(3) 0.070(5) Uani 1 d D
C42 C 0.5151(31) 1.3395(31) 0.0169(6) 0.203(21) Uani 0.76(3) d PD
C42' C 0.4371(74) 1.1395(39) 0.0266(17) 0.150 Uiso 0.24(3) d PD
B2 B 1.0314(12) 1.1387(13) 0.0671(2) 0.042(4) Uani 1 d .
H10C H 1.1223(12) 1.1889(13) 0.0628(2) 0.051 Uiso 1 calc R
H101 H 0.6393(95) 1.0648(87) 0.1027(15) 0.012(29) Uiso 1 d .
H100 H 0.5573(84) 0.8207(83) 0.0633(14) 0.009(28) Uiso 1 d .

loop_
_atom_type_symbol
_atom_type_description
_atom_type_scat_dispersion_real
_atom_type_scat_dispersion_imag
_atom_type_scat_source
C C 0.0033 0.0016 'International Tables Vol C Tables 4.2.6.8 and 6.1.1.4'
H H 0.0000 0.0000 'International Tables Vol C Tables 4.2.6.8 and 6.1.1.4'
B B 0.0013 0.0007 'International Tables Vol C Tables 4.2.6.8 and 6.1.1.4'
N N 0.0061 0.0033 'International Tables Vol C Tables 4.2.6.8 and 6.1.1.4'
O O 0.0106 0.0060 'International Tables Vol C Tables 4.2.6.8 and 6.1.1.4'
Cu Cu 0.3201 1.2651 'International Tables Vol C Tables 4.2.6.8 and 6.1.1.4'

loop_
_geom_angle_atom_site_label_1
_geom_angle_atom_site_label_2
_geom_angle_atom_site_label_3
_geom_angle
O13 Cu1 O14 83.5(3)
O13 Cu1 N5 173.2(4)
O14 Cu1 N5 92.3(3)
O13 Cu1 N1 97.6(3)
O14 Cu1 N1 168.7(3)
N5 Cu1 N1 87.6(3)
O13 Cu1 N3 91.0(3)
O14 Cu1 N3 101.1(3)
N5 Cu1 N3 84.6(3)
N1 Cu1 N3 90.2(3)
O13 Cu1 Cu2 42.0(2)
O14 Cu1 Cu2 41.5(2)
N5 Cu1 Cu2 133.4(3)
N1 Cu1 Cu2 138.8(2)
N3 Cu1 Cu2 96.7(2)
C4 N1 N2 106.5(9)
C4 N1 Cu1 136.6(7)
N2 N1 Cu1 115.3(6)
C2 N2 N1 110.0(9)
C2 N2 B1 127.6(9)
N1 N2 B1 122.4(9)
C11 N3 N4 104.5(8)
C11 N3 Cu1 136.4(7)
N4 N3 Cu1 109.4(6)
N3 N4 C9 110.9(8)
N3 N4 B1 119.9(8)
C9 N4 B1 128.8(9)
C18 N5 N6 106.2(9)
C18 N5 Cu1 130.6(7)
N6 N5 Cu1 118.2(7)
N5 N6 C16 109.6(9)
N5 N6 B1 119.4(9)
C16 N6 B1 130.9(10)
C5 O2 C6 113.4(14)
C12 O4 C13 113.3(10)
C19 O6 C20 116.6(11)
N2 C2 C3 107.7(9)
N2 C2 C1 124.8(10)
C3 C2 C1 127.5(10)
C2 C3 C4 105.9(10)
N1 C4 C3 109.8(10)
N1 C4 C5 126.0(10)
C3 C4 C5 124.1(11)
O1 C5 O2 125.8(14)
O1 C5 C4 119.9(14)
O2 C5 C4 114.3(12)
C7 C6 O2 115.6(53)
C10 C9 N4 107.5(9)
C10 C9 C8 130.5(11)
N4 C9 C8 122.1(10)
C9 C10 C11 105.1(10)
N3 C11 C10 112.1(10)
N3 C11 C12 120.5(10)
C10 C11 C12 127.4(11)
O3 C12 O4 121.2(10)
O3 C12 C11 126.6(11)
O4 C12 C11 112.2(10)
C14 C13 O4 103.3(17)
C17 C16 N6 107.8(10)
C17 C16 C15 131.1(11)
N6 C16 C15 121.0(11)
C16 C17 C18 106.8(10)
N5 C18 C17 109.6(10)
N5 C18 C19 120.1(10)
C17 C18 C19 130.0(11)
O5 C19 O6 125.1(12)
O5 C19 C18 124.7(12)
O6 C19 C18 110.2(12)
C21 C20 O6 110.8(14)
N4 B1 N2 110.4(9)
N4 B1 N6 109.0(9)
N2 B1 N6 107.9(9)
O14 Cu2 O13 83.1(3)
O14 Cu2 N9 170.4(4)
O13 Cu2 N9 93.6(3)
O14 Cu2 N7 96.1(3)
O13 Cu2 N7 167.6(3)
N9 Cu2 N7 89.1(3)
O14 Cu2 N11 88.8(3)
O13 Cu2 N11 101.7(3)
N9 Cu2 N11 83.0(3)
N7 Cu2 N11 90.6(3)
O14 Cu2 Cu1 41.5(2)
O13 Cu2 Cu1 41.6(2)
N9 Cu2 Cu1 134.8(2)
N7 Cu2 Cu1 135.8(3)
N11 Cu2 Cu1 98.3(2)
C25 N7 N8 104.8(8)
C25 N7 Cu2 137.2(8)
N8 N7 Cu2 116.5(6)
C23 N8 N7 110.8(9)
C23 N8 B2 129.5(10)
N7 N8 B2 119.6(8)
C32 N9 N10 105.4(8)
C32 N9 Cu2 133.3(7)
N10 N9 Cu2 115.7(6)
N9 N10 C30 110.3(9)
N9 N10 B2 122.8(8)
C30 N10 B2 126.4(9)
C39 N11 N12 105.2(9)
C39 N11 Cu2 133.0(7)
N12 N11 Cu2 107.9(6)
N11 N12 C37 110.4(9)
N11 N12 B2 119.5(9)
C37 N12 B2 130.1(10)
C26 O8 C27 114.5(11)
C33 O10 C34 115.1(10)
C40 O12 C41 111.4(10)
Cu1 O13 Cu2 96.4(3)
Cu1 O14 Cu2 97.0(3)
N8 C23 C24 109.1(10)
N8 C23 C22 123.0(11)
C24 C23 C22 127.9(10)
C23 C24 C25 104.9(10)
N7 C25 C24 110.5(11)
N7 C25 C26 125.6(11)
C24 C25 C26 123.9(11)
O7 C26 O8 124.8(13)
O7 C26 C25 120.6(13)
O8 C26 C25 114.0(11)
C28 C27 C28' 89.0(74)
C28 C27 O8 104.2(21)
C28' C27 O8 96.8(75)
C27 C28 C28' 45.6(37)
C27 C28' C28 45.4(37)
C31 C30 N10 107.0(10)
C31 C30 C29 130.5(10)
N10 C30 C29 122.4(11)
C30 C31 C32 106.2(10)
N9 C32 C31 111.2(10)
N9 C32 C33 123.6(9)
C31 C32 C33 125.1(10)
O9 C33 O10 124.5(11)
O9 C33 C32 119.2(11)
O10 C33 C32 116.1(10)
C35 C34 C35' 118.2(71)
C35 C34 O10 112.3(22)
C35' C34 O10 101.9(66)
N12 C37 C38 108.0(10)
N12 C37 C36 121.4(12)
C38 C37 C36 130.6(12)
C37 C38 C39 104.4(11)
N11 C39 C38 112.0(12)
N11 C39 C40 119.1(10)
C38 C39 C40 128.6(11)
O11 C40 O12 122.8(12)
O11 C40 C39 127.1(10)
O12 C40 C39 110.1(11)
C42' C41 C42 107.2(48)
C42' C41 O12 98.7(46)
C42 C41 O12 110.0(20)
N10 B2 N12 109.7(10)
N10 B2 N8 107.9(9)
N12 B2 N8 109.1(9)

loop_
_geom_bond_atom_site_label_1
_geom_bond_atom_site_label_2
_geom_bond_distance
Cu1 O13 1.926(7)
Cu1 O14 1.925(8)
Cu1 N5 2.014(9)
Cu1 N1 2.069(8)
Cu1 N3 2.401(8)
Cu1 Cu2 2.882(2)
N1 C4 1.331(13)
N1 N2 1.360(11)
N2 C2 1.342(13)
N2 B1 1.542(15)
N3 C11 1.333(12)
N3 N4 1.355(11)
N4 C9 1.372(13)
N4 B1 1.535(14)
N5 C18 1.355(12)
N5 N6 1.354(11)
N6 C16 1.376(13)
N6 B1 1.555(14)
O1 C5 1.188(14)
O2 C5 1.30(2)
O2 C6 1.48(2)
O3 C12 1.238(12)
O4 C12 1.343(13)
O4 C13 1.466(15)
O5 C19 1.203(14)
O6 C19 1.308(14)
O6 C20 1.458(14)
C1 C2 1.510(15)
C2 C3 1.367(15)
C3 C4 1.386(15)
C4 C5 1.50(2)
C6 C7 0.86(5)
C8 C9 1.504(14)
C9 C10 1.349(14)
C10 C11 1.392(14)
C11 C12 1.452(15)
C13 C14 1.34(3)
C15 C16 1.51(2)
C16 C17 1.35(2)
C17 C18 1.386(14)
C18 C19 1.48(2)
C20 C21 1.45(2)
Cu2 O14 1.925(7)
Cu2 O13 1.941(7)
Cu2 N9 2.028(9)
Cu2 N7 2.086(8)
Cu2 N11 2.400(9)
N7 C25 1.347(13)
N7 N8 1.374(12)
N8 C23 1.333(12)
N8 B2 1.57(2)
N9 C32 1.351(12)
N9 N10 1.361(11)
N10 C30 1.373(13)
N10 B2 1.528(15)
N11 C39 1.336(13)
N11 N12 1.359(12)
N12 C37 1.358(13)
N12 B2 1.54(2)
O7 C26 1.193(14)
O8 C26 1.315(15)
O8 C27 1.438(15)
O9 C33 1.202(12)
O10 C33 1.305(13)
O10 C34 1.46(2)
O11 C40 1.210(13)
O12 C40 1.364(13)
O12 C41 1.48(2)
C22 C23 1.509(15)
C23 C24 1.36(2)
C24 C25 1.409(15)
C25 C26 1.49(2)
C27 C28 1.346(10)
C27 C28' 1.349(11)
C28 C28' 1.89(12)
C29 C30 1.493(15)
C30 C31 1.37(2)
C31 C32 1.372(14)
C32 C33 1.493(15)
C34 C35 1.343(10)
C34 C35' 1.349(11)
C36 C37 1.50(2)
C37 C38 1.38(2)
C38 C39 1.386(15)
C39 C40 1.48(2)
C41 C42' 1.347(11)
C41 C42 1.353(10)
